data_4075016
loop_
_publ_author_name
'Fern\'andez, Julio'
'Forni\'es, Juan'
'Gil, Bel\'en'
'G\'omez, Julio'
'Lalinde, Elena'
'Moreno, M. Teresa'

_publ_section_title
;
 Synthesis, Structures, and Luminescence Behavior of Mixed Metal Alkynyl
 Platinum&#x2212;Cadmium Complexes&#x00A7;
;
_journal_issue 9
_journal_name_full Organometallics
_journal_page_first 2274
_journal_paper_doi 10.1021/om051094u
_journal_volume 25
_journal_year 2006
_chemical_formula_sum 'C80 H108 Cd F20 N2 O Pt2'
_chemical_formula_weight 1996.26
_chemical_name_common 'Compound 3a'
_chemical_name_systematic
;
 ?
;
_space_group_IT_number 61
_symmetry_cell_setting orthorhombic
_symmetry_space_group_name_Hall '-P 2ac 2ab'
_symmetry_space_group_name_H-M 'P b c a'
_atom_sites_solution_hydrogens geom
_atom_sites_solution_primary direct
_atom_sites_solution_secondary difmap
_cell_angle_alpha 90
_cell_angle_beta 90
_cell_angle_gamma 90
_cell_formula_units_Z 8
_cell_length_a 19.74250(10)
_cell_length_b 24.69410(10)
_cell_length_c 38.1453(2)
_cell_measurement_reflns_used 23625
_cell_measurement_temperature 173.0(10)
_cell_volume 18596.72(16)
_computing_cell_refinement 'HKL Scalepack (Otwinowski & Minor 1997)'
_computing_data_collection 'Collect (Nonius BV, 1997-2000)'
_computing_data_reduction 'HKL Denzo and Scalepack (Otwinowski & Minor 1997)'
_computing_structure_refinement 'SHELXL-97 (Sheldrick, 1997)'
_diffrn_ambient_temperature 173.0(10)
_diffrn_measured_fraction_theta_full 0.995
_diffrn_measured_fraction_theta_max 0.995
_diffrn_measurement_device '95mm CCD camera on \k-goniostat'
_diffrn_measurement_device_type KappaCCD
_diffrn_measurement_method CCD
_diffrn_orient_matrix_type 'by Nonius Collect from scalepack cell'
_diffrn_orient_matrix_UB_11 0.0110379
_diffrn_orient_matrix_UB_12 0.0347314
_diffrn_orient_matrix_UB_13 -0.0122101
_diffrn_orient_matrix_UB_21 0.0205261
_diffrn_orient_matrix_UB_22 0.0143609
_diffrn_orient_matrix_UB_23 0.0220899
_diffrn_orient_matrix_UB_31 0.044972
_diffrn_orient_matrix_UB_32 -0.015079
_diffrn_orient_matrix_UB_33 -0.0070854
_diffrn_radiation_monochromator graphite
_diffrn_radiation_type MoK\a
_diffrn_radiation_wavelength 0.71073
_diffrn_reflns_av_unetI/netI 0.0299
_diffrn_reflns_limit_h_max 25
_diffrn_reflns_limit_h_min 0
_diffrn_reflns_limit_k_max 32
_diffrn_reflns_limit_k_min 0
_diffrn_reflns_limit_l_max 50
_diffrn_reflns_limit_l_min 0
_diffrn_reflns_number 22077
_diffrn_reflns_theta_full 27.88
_diffrn_reflns_theta_max 27.88
_diffrn_reflns_theta_min 1.07
_exptl_absorpt_coefficient_mu 3.307
_exptl_absorpt_correction_type none
_exptl_crystal_colour colorless
_exptl_crystal_density_diffrn 1.426
_exptl_crystal_density_method 'not measured'
_exptl_crystal_description block
_exptl_crystal_F_000 7952
_exptl_crystal_size_max 0.3
_exptl_crystal_size_mid 0.3
_exptl_crystal_size_min 0.2
_refine_diff_density_max 2.163
_refine_diff_density_min -2.341
_refine_diff_density_rms 0.39
_refine_ls_extinction_method none
_refine_ls_goodness_of_fit_ref 1.069
_refine_ls_hydrogen_treatment constr
_refine_ls_matrix_type full
_refine_ls_number_parameters 825
_refine_ls_number_reflns 22077
_refine_ls_number_restraints 1
_refine_ls_restrained_S_all 1.07
_refine_ls_R_factor_all 0.0908
_refine_ls_R_factor_gt 0.0588
_refine_ls_shift/su_max 0.038
_refine_ls_shift/su_mean 0.001
_refine_ls_structure_factor_coef Fsqd
_refine_ls_weighting_details 'calc w=1/[\s^2^(Fo^2^)+(0.1091P)^2^+62.6673P] where P=(Fo^2^+2Fc^2^)/3'
_refine_ls_weighting_scheme calc
_refine_ls_wR_factor_gt 0.1612
_refine_ls_wR_factor_ref 0.1936
_reflns_number_gt 16105
_reflns_number_total 22077
_reflns_threshold_expression >2sigma(I)
_cod_data_source_file om051094usi20051226_062846.cif
_cod_data_source_block complex3a.H2O
_cod_depositor_comments
;
The following automatic conversions were performed:

'_symmetry_cell_setting' value 'Orthorhombic' changed to
'orthorhombic' according to
/home/saulius/struct/CIF-dictionaries/cif_core.dic dictionary named
'cif_core.dic' version 2.4.1 from 2010-06-29.

Automatic conversion script
Id: cif_fix_values 1715 2011-07-08 13:25:40Z adriana 
;
_cod_database_code 4075016

loop_
_symmetry_equiv_pos_as_xyz
'x, y, z'
'-x+1/2, -y, z+1/2'
'x+1/2, -y+1/2, -z'
'-x, y+1/2, -z+1/2'
'-x, -y, -z'
'x-1/2, y, -z-1/2'
'-x-1/2, y-1/2, z'
'x, -y-1/2, z-1/2'

loop_
_atom_site_label
_atom_site_type_symbol
_atom_site_fract_x
_atom_site_fract_y
_atom_site_fract_z
_atom_site_U_iso_or_equiv
_atom_site_adp_type
_atom_site_occupancy
_atom_site_symmetry_multiplicity
_atom_site_calc_flag
_atom_site_refinement_flags
Pt1 Pt 0.130578(13) 0.403378(10) 0.136867(6) 0.03681(9) Uani 1 1 d .
Pt2 Pt -0.051175(16) 0.191199(12) 0.142753(8) 0.05103(10) Uani 1 1 d .
Cd1 Cd 0.03509(2) 0.30104(2) 0.146657(13) 0.04075(13) Uani 1 1 d .
C1 C 0.1234(3) 0.3483(3) 0.17529(18) 0.0414(14) Uani 1 1 d .
C2 C 0.1224(3) 0.3144(3) 0.19897(19) 0.0414(14) Uani 1 1 d .
C3 C 0.1345(4) 0.2786(3) 0.2292(2) 0.0565(19) Uani 1 1 d .
C4 C 0.1960(6) 0.2413(5) 0.2209(3) 0.102(4) Uani 1 1 d .
H4A H 0.1863 0.2202 0.2004 0.153 Uiso 1 1 calc R
H4B H 0.204 0.2176 0.2404 0.153 Uiso 1 1 calc R
H4C H 0.2354 0.2631 0.2168 0.153 Uiso 1 1 calc R
C5 C 0.0746(5) 0.2434(4) 0.2376(3) 0.085(3) Uani 1 1 d .
H5A H 0.0356 0.2657 0.2418 0.127 Uiso 1 1 calc R
H5B H 0.0841 0.2223 0.2581 0.127 Uiso 1 1 calc R
H5C H 0.0657 0.2196 0.2182 0.127 Uiso 1 1 calc R
C6 C 0.1527(8) 0.3145(5) 0.2614(3) 0.108(5) Uani 1 1 d .
H6A H 0.191 0.3368 0.2558 0.162 Uiso 1 1 calc R
H6B H 0.1635 0.2917 0.281 0.162 Uiso 1 1 calc R
H6C H 0.1147 0.337 0.2672 0.162 Uiso 1 1 calc R
C7 C 0.0402(6) 0.3854(5) 0.1152(3) 0.0929(14) Uani 1 1 d .
C8 C -0.0080(6) 0.3663(5) 0.0984(3) 0.0929(14) Uani 1 1 d .
C9 C -0.0610(6) 0.3518(5) 0.0728(3) 0.0929(14) Uani 1 1 d .
C10 C -0.0451(6) 0.2994(5) 0.0571(3) 0.0929(14) Uani 1 1 d .
H10A H -0.044 0.2721 0.075 0.139 Uiso 1 1 calc R
H10B H -0.0018 0.3013 0.0458 0.139 Uiso 1 1 calc R
H10C H -0.0792 0.2903 0.0401 0.139 Uiso 1 1 calc R
C11 C -0.1249(6) 0.3300(5) 0.0901(3) 0.0929(14) Uani 1 1 d .
H11A H -0.1531 0.3133 0.0726 0.139 Uiso 1 1 calc R
H11B H -0.1491 0.3592 0.101 0.139 Uiso 1 1 calc R
H11C H -0.1128 0.3036 0.1075 0.139 Uiso 1 1 calc R
C12 C -0.0770(6) 0.3978(5) 0.0504(3) 0.0929(14) Uani 1 1 d .
H12A H -0.041 0.4032 0.0339 0.139 Uiso 1 1 calc R
H12B H -0.0822 0.4297 0.0646 0.139 Uiso 1 1 calc R
H12C H -0.1184 0.3907 0.038 0.139 Uiso 1 1 calc R
C13 C 0.2286(3) 0.4139(3) 0.15363(18) 0.0400(14) Uani 1 1 d .
C14 C 0.2819(4) 0.3957(3) 0.1339(2) 0.0550(19) Uani 1 1 d .
C15 C 0.3489(4) 0.3981(4) 0.1451(3) 0.063(2) Uani 1 1 d .
C16 C 0.3642(4) 0.4180(4) 0.1769(3) 0.067(2) Uani 1 1 d .
C17 C 0.3119(4) 0.4365(3) 0.1984(2) 0.059(2) Uani 1 1 d .
C18 C 0.2466(4) 0.4339(3) 0.18617(19) 0.0451(15) Uani 1 1 d .
C19 C 0.1414(3) 0.4656(3) 0.10153(18) 0.0437(15) Uani 1 1 d .
C20 C 0.1323(4) 0.4619(3) 0.0660(2) 0.0537(18) Uani 1 1 d .
C21 C 0.1354(5) 0.5061(4) 0.0431(2) 0.065(2) Uani 1 1 d .
C22 C 0.1485(5) 0.5568(4) 0.0554(3) 0.069(2) Uani 1 1 d .
C23 C 0.1585(5) 0.5626(3) 0.0914(3) 0.067(2) Uani 1 1 d .
C24 C 0.1553(4) 0.5185(3) 0.1128(2) 0.0483(16) Uani 1 1 d .
C25 C 0.0439(4) 0.2099(3) 0.1271(2) 0.0475(16) Uani 1 1 d .
C26 C 0.0986(4) 0.2226(3) 0.11577(19) 0.0440(15) Uani 1 1 d .
C27 C 0.1643(4) 0.2270(3) 0.0972(2) 0.0521(18) Uani 1 1 d .
C28 C 0.2214(4) 0.2383(5) 0.1224(3) 0.076(3) Uani 1 1 d .
H28A H 0.2111 0.2702 0.1358 0.114 Uiso 1 1 calc R
H28B H 0.2626 0.2438 0.1096 0.114 Uiso 1 1 calc R
H28C H 0.2268 0.208 0.138 0.114 Uiso 1 1 calc R
C29 C 0.1608(5) 0.2740(4) 0.0714(3) 0.081(3) Uani 1 1 d .
H29A H 0.1234 0.2687 0.0557 0.121 Uiso 1 1 calc R
H29B H 0.2021 0.2758 0.0582 0.121 Uiso 1 1 calc R
H29C H 0.1546 0.3073 0.084 0.121 Uiso 1 1 calc R
C30 C 0.1755(6) 0.1754(4) 0.0771(3) 0.091(4) Uani 1 1 d .
H30A H 0.1775 0.1454 0.0931 0.136 Uiso 1 1 calc R
H30B H 0.2174 0.1777 0.0643 0.136 Uiso 1 1 calc R
H30C H 0.1388 0.17 0.0609 0.136 Uiso 1 1 calc R
C31 C -0.0648(6) 0.2608(5) 0.1695(4) 0.0983(16) Uani 1 1 d .
C32 C -0.0747(6) 0.3021(5) 0.1848(4) 0.0983(16) Uani 1 1 d .
C33 C -0.1017(6) 0.3487(5) 0.2056(4) 0.0983(16) Uani 1 1 d .
C34 C -0.0463(6) 0.3831(5) 0.2198(4) 0.0983(16) Uani 1 1 d .
H34A H -0.0646 0.4083 0.2364 0.147 Uiso 1 1 calc R
H34B H -0.0252 0.4026 0.201 0.147 Uiso 1 1 calc R
H34C H -0.0132 0.3606 0.2311 0.147 Uiso 1 1 calc R
C35 C -0.1406(6) 0.3254(5) 0.2366(3) 0.0983(16) Uani 1 1 d D
H35A H -0.1109 0.3223 0.2564 0.147 Uiso 1 1 calc R
H35B H -0.1577 0.2902 0.2305 0.147 Uiso 1 1 calc R
H35C H -0.1777 0.3489 0.2423 0.147 Uiso 1 1 calc R
C36 C -0.1636(6) 0.3720(5) 0.1857(3) 0.0983(16) Uani 1 1 d D
H36A H -0.1935 0.3894 0.202 0.147 Uiso 1 1 calc R
H36B H -0.1872 0.3432 0.174 0.147 Uiso 1 1 calc R
H36C H -0.1484 0.398 0.1687 0.147 Uiso 1 1 calc R
C37 C -0.0416(4) 0.1207(4) 0.1145(3) 0.074(3) Uani 1 1 d .
C38 C -0.0277(4) 0.1189(4) 0.0787(3) 0.066(2) Uani 1 1 d .
C39 C -0.0184(4) 0.0710(6) 0.0600(3) 0.090(4) Uani 1 1 d .
C40 C -0.0212(6) 0.0223(5) 0.0772(4) 0.096(4) Uani 1 1 d .
C41 C -0.0327(6) 0.0210(5) 0.1131(4) 0.106(5) Uani 1 1 d .
C42 C -0.0426(6) 0.0697(4) 0.1306(3) 0.090(4) Uani 1 1 d .
C43 C -0.1485(6) 0.1714(7) 0.1577(4) 0.120(2) Uani 1 1 d .
C44 C -0.1579(6) 0.1552(6) 0.1965(4) 0.120(2) Uani 1 1 d .
C45 C -0.2248(6) 0.1452(6) 0.2044(4) 0.120(2) Uani 1 1 d .
C46 C -0.2750(6) 0.1429(6) 0.1818(4) 0.120(2) Uani 1 1 d .
C47 C -0.2642(6) 0.1569(7) 0.1472(4) 0.120(2) Uani 1 1 d .
C48 C -0.2013(7) 0.1713(7) 0.1368(4) 0.120(2) Uani 1 1 d .
C49 C 0.0805(5) 0.6042(3) 0.2077(3) 0.069(3) Uani 1 1 d .
H49A H 0.1109 0.6088 0.2274 0.083 Uiso 1 1 calc R
H49B H 0.1056 0.5858 0.1893 0.083 Uiso 1 1 calc R
C50 C 0.0614(5) 0.6578(4) 0.1948(4) 0.088(3) Uani 1 1 d .
H50A H 0.0348 0.6763 0.2125 0.106 Uiso 1 1 calc R
H50B H 0.0335 0.6539 0.174 0.106 Uiso 1 1 calc R
C51 C 0.1251(6) 0.6929(4) 0.1856(4) 0.092(4) Uani 1 1 d .
H51A H 0.1517 0.6979 0.2068 0.111 Uiso 1 1 calc R
H51B H 0.1528 0.6731 0.169 0.111 Uiso 1 1 calc R
C52 C 0.1088(7) 0.7479(5) 0.1704(4) 0.116(5) Uani 1 1 d .
H52A H 0.0773 0.7438 0.1514 0.174 Uiso 1 1 calc R
H52B H 0.1496 0.7645 0.1619 0.174 Uiso 1 1 calc R
H52C H 0.089 0.7704 0.1882 0.174 Uiso 1 1 calc R
C53 C -0.0145(6) 0.5950(3) 0.2501(4) 0.088(4) Uani 1 1 d .
H53A H 0.0197 0.6071 0.2666 0.106 Uiso 1 1 calc R
H53B H -0.037 0.6271 0.2411 0.106 Uiso 1 1 calc R
C54 C -0.0655(6) 0.5624(4) 0.2698(3) 0.090(4) Uani 1 1 d .
H54A H -0.0432 0.5328 0.2819 0.108 Uiso 1 1 calc R
H54B H -0.0985 0.5473 0.2537 0.108 Uiso 1 1 calc R
C55 C -0.1008(7) 0.5993(4) 0.2964(4) 0.106(5) Uani 1 1 d .
H55A H -0.0665 0.6175 0.3102 0.127 Uiso 1 1 calc R
H55B H -0.1257 0.6269 0.2836 0.127 Uiso 1 1 calc R
C56 C -0.1482(9) 0.5713(6) 0.3205(5) 0.160(8) Uani 1 1 d .
H56A H -0.1934 0.5731 0.3112 0.24 Uiso 1 1 calc R
H56B H -0.147 0.5885 0.3431 0.24 Uiso 1 1 calc R
H56C H -0.135 0.534 0.3228 0.24 Uiso 1 1 calc R
C57 C -0.0273(5) 0.5591(4) 0.1899(4) 0.090(4) Uani 1 1 d .
H57A H -0.0515 0.5929 0.1864 0.108 Uiso 1 1 calc R
H57B H -0.0603 0.5323 0.1972 0.108 Uiso 1 1 calc R
C58 C 0.0005(5) 0.5417(4) 0.1551(3) 0.086(3) Uani 1 1 d .
H58A H 0.0222 0.5067 0.1576 0.103 Uiso 1 1 calc R
H58B H 0.0344 0.5675 0.1474 0.103 Uiso 1 1 calc R
C59 C -0.0559(6) 0.5377(6) 0.1269(4) 0.107(4) Uani 1 1 d .
H59A H -0.0871 0.5092 0.1337 0.128 Uiso 1 1 calc R
H59B H -0.0811 0.5714 0.1269 0.128 Uiso 1 1 calc R
C60 C -0.0339(8) 0.5274(7) 0.0930(5) 0.139(7) Uani 1 1 d .
H60A H -0.0081 0.5577 0.0846 0.209 Uiso 1 1 calc R
H60B H -0.0724 0.5219 0.078 0.209 Uiso 1 1 calc R
H60C H -0.0061 0.4955 0.0929 0.209 Uiso 1 1 calc R
C61 C 0.0511(4) 0.5128(4) 0.2308(3) 0.072(3) Uani 1 1 d .
H61A H 0.014 0.4899 0.2385 0.087 Uiso 1 1 calc R
H61B H 0.0714 0.4955 0.2105 0.087 Uiso 1 1 calc R
C62 C 0.1029(5) 0.5141(4) 0.2594(3) 0.075(3) Uani 1 1 d .
H62A H 0.0897 0.5406 0.2769 0.09 Uiso 1 1 calc R
H62B H 0.1462 0.525 0.2497 0.09 Uiso 1 1 calc R
C63 C 0.1098(6) 0.4590(5) 0.2765(3) 0.087(3) Uani 1 1 d .
H63A H 0.0682 0.4506 0.2889 0.104 Uiso 1 1 calc R
H63B H 0.1161 0.4318 0.2584 0.104 Uiso 1 1 calc R
C64 C 0.1675(7) 0.4562(7) 0.3016(4) 0.121(5) Uani 1 1 d .
H64A H 0.2078 0.4696 0.2904 0.181 Uiso 1 1 calc R
H64B H 0.1745 0.4193 0.3086 0.181 Uiso 1 1 calc R
H64C H 0.1576 0.4779 0.3218 0.181 Uiso 1 1 calc R
C65 C 0.2812(6) 0.8716(4) 0.9918(3) 0.082(3) Uani 1 1 d .
H65A H 0.3154 0.899 0.9877 0.098 Uiso 1 1 calc R
H65B H 0.2872 0.8586 1.0156 0.098 Uiso 1 1 calc R
C66 C 0.2936(9) 0.8258(6) 0.9674(3) 0.125(6) Uani 1 1 d .
H66A H 0.2832 0.8368 0.9436 0.15 Uiso 1 1 calc R
H66B H 0.2646 0.7955 0.9735 0.15 Uiso 1 1 calc R
C67 C 0.3697(9) 0.8085(6) 0.9701(4) 0.122(6) Uani 1 1 d .
H67A H 0.3798 0.8004 0.9944 0.146 Uiso 1 1 calc R
H67B H 0.3757 0.7753 0.9568 0.146 Uiso 1 1 calc R
C68 C 0.4159(11) 0.8459(8) 0.9583(5) 0.161(8) Uani 1 1 d .
H68A H 0.3998 0.8817 0.9632 0.241 Uiso 1 1 calc R
H68B H 0.4219 0.8418 0.9334 0.241 Uiso 1 1 calc R
H68C H 0.4585 0.8402 0.9699 0.241 Uiso 1 1 calc R
C69 C 0.1554(7) 0.8581(6) 0.9937(4) 0.117(2) Uani 1 1 d .
H69A H 0.159 0.8323 0.9746 0.14 Uiso 1 1 calc R
H69B H 0.1123 0.8765 0.9911 0.14 Uiso 1 1 calc R
C70 C 0.1534(7) 0.8257(6) 1.0286(4) 0.117(2) Uani 1 1 d .
H70A H 0.1938 0.8034 1.0304 0.14 Uiso 1 1 calc R
H70B H 0.1533 0.8507 1.0482 0.14 Uiso 1 1 calc R
C71 C 0.0929(8) 0.7909(6) 1.0305(4) 0.117(2) Uani 1 1 d .
H71A H 0.0914 0.7679 1.0098 0.14 Uiso 1 1 calc R
H71B H 0.0528 0.8135 1.0303 0.14 Uiso 1 1 calc R
C72 C 0.0919(7) 0.7562(6) 1.0623(4) 0.117(2) Uani 1 1 d .
H72A H 0.1369 0.7438 1.0672 0.176 Uiso 1 1 calc R
H72B H 0.0628 0.7257 1.0583 0.176 Uiso 1 1 calc R
H72C H 0.0752 0.7768 1.0818 0.176 Uiso 1 1 calc R
C73 C 0.2094(5) 0.9426(4) 1.0179(3) 0.073(3) Uani 1 1 d .
H73A H 0.2492 0.9653 1.0149 0.088 Uiso 1 1 calc R
H73B H 0.2133 0.9248 1.0405 0.088 Uiso 1 1 calc R
C74 C 0.1463(5) 0.9795(5) 1.0186(3) 0.086(3) Uani 1 1 d .
H74A H 0.107 0.9586 1.0258 0.103 Uiso 1 1 calc R
H74B H 0.1378 0.9938 0.9953 0.103 Uiso 1 1 calc R
C75 C 0.1581(5) 1.0265(4) 1.0446(3) 0.081(3) Uani 1 1 d .
H75A H 0.199 1.0458 1.0381 0.097 Uiso 1 1 calc R
H75B H 0.1204 1.0517 1.0432 0.097 Uiso 1 1 calc R
C76 C 0.1647(7) 1.0060(5) 1.0818(3) 0.095(3) Uani 1 1 d .
H76A H 0.2033 0.9825 1.0835 0.143 Uiso 1 1 calc R
H76B H 0.1245 0.9863 1.0881 0.143 Uiso 1 1 calc R
H76C H 0.1704 1.0361 1.0974 0.143 Uiso 1 1 calc R
C77 C 0.1992(11) 0.9219(9) 0.9534(4) 0.163(4) Uani 1 1 d .
H77A H 0.1539 0.937 0.9525 0.196 Uiso 1 1 calc R
H77B H 0.2009 0.8923 0.9367 0.196 Uiso 1 1 calc R
C78 C 0.2490(11) 0.9655(8) 0.9414(4) 0.163(4) Uani 1 1 d .
H78A H 0.2933 0.9486 0.9401 0.196 Uiso 1 1 calc R
H78B H 0.2512 0.9923 0.9599 0.196 Uiso 1 1 calc R
C79 C 0.2371(11) 0.9986(8) 0.9040(4) 0.163(4) Uani 1 1 d .
H79A H 0.1924 1.0149 0.9034 0.196 Uiso 1 1 calc R
H79B H 0.2708 1.0268 0.9011 0.196 Uiso 1 1 calc R
C80 C 0.2433(10) 0.9621(8) 0.8800(4) 0.163(4) Uani 1 1 d .
H80A H 0.2894 0.9499 0.8792 0.245 Uiso 1 1 calc R
H80B H 0.231 0.9773 0.8577 0.245 Uiso 1 1 calc R
H80C H 0.214 0.9322 0.8853 0.245 Uiso 1 1 calc R
F14 F 0.2715(2) 0.3755(2) 0.10107(13) 0.0688(13) Uani 1 1 d .
F15 F 0.3998(3) 0.3798(3) 0.1239(2) 0.0943(19) Uani 1 1 d .
F16 F 0.4292(3) 0.4204(3) 0.18858(19) 0.100(2) Uani 1 1 d .
F17 F 0.3263(3) 0.4573(2) 0.23018(14) 0.0777(15) Uani 1 1 d .
F18 F 0.1986(2) 0.45402(19) 0.20802(11) 0.0602(11) Uani 1 1 d .
F20 F 0.1203(3) 0.4133(2) 0.05068(12) 0.0675(13) Uani 1 1 d .
F21 F 0.1264(3) 0.4986(3) 0.00797(13) 0.0934(19) Uani 1 1 d .
F22 F 0.1515(4) 0.6000(2) 0.03429(18) 0.108(2) Uani 1 1 d .
F23 F 0.1710(3) 0.6125(2) 0.10412(17) 0.0874(18) Uani 1 1 d .
F24 F 0.1656(2) 0.52850(18) 0.14739(11) 0.0556(11) Uani 1 1 d .
F38 F -0.0253(3) 0.1647(3) 0.06025(14) 0.0788(15) Uani 1 1 d .
F39 F -0.0059(3) 0.0732(3) 0.02549(17) 0.106(2) Uani 1 1 d .
F40 F -0.0110(4) -0.0244(3) 0.0594(3) 0.137(3) Uani 1 1 d .
F41 F -0.0345(6) -0.0270(3) 0.1300(3) 0.165(5) Uani 1 1 d .
F42 F -0.0544(4) 0.0650(2) 0.1653(2) 0.125(3) Uani 1 1 d .
F44 F -0.1123(4) 0.1605(6) 0.2188(3) 0.179(2) Uani 1 1 d .
F45 F -0.2366(4) 0.1298(5) 0.2390(2) 0.179(2) Uani 1 1 d .
F46 F -0.3410(4) 0.1313(5) 0.1926(2) 0.179(2) Uani 1 1 d .
F47 F -0.3138(4) 0.1489(6) 0.1254(3) 0.179(2) Uani 1 1 d .
F48 F -0.1935(4) 0.1838(5) 0.1019(3) 0.179(2) Uani 1 1 d .
N1 N 0.0217(4) 0.5671(3) 0.2192(2) 0.071(2) Uani 1 1 d .
N2 N 0.2099(5) 0.8990(3) 0.9892(2) 0.079(2) Uani 1 1 d .
O1 O 0.615(2) 0.3451(13) 0.084(2) 0.83(7) Uani 1 1 d .

loop_
_atom_site_aniso_label
_atom_site_aniso_U_11
_atom_site_aniso_U_22
_atom_site_aniso_U_33
_atom_site_aniso_U_23
_atom_site_aniso_U_13
_atom_site_aniso_U_12
Pt1 0.04038(15) 0.03370(14) 0.03634(14) 0.00157(9) 0.00190(9) 0.00240(10)
Pt2 0.04972(18) 0.04777(18) 0.05560(18) -0.01575(12) 0.01790(13) -0.01519(12)
Cd1 0.0382(3) 0.0395(3) 0.0445(3) -0.00193(19) 0.00246(19) -0.00431(19)
C1 0.039(3) 0.044(4) 0.041(3) -0.002(3) -0.002(3) -0.001(3)
C2 0.045(4) 0.033(3) 0.046(4) 0.003(3) 0.000(3) -0.008(3)
C3 0.071(5) 0.045(4) 0.054(4) 0.013(3) -0.007(4) -0.006(4)
C4 0.096(8) 0.094(8) 0.117(10) 0.049(7) 0.011(7) 0.030(7)
C5 0.086(7) 0.073(6) 0.095(8) 0.034(6) -0.008(6) -0.021(5)
C6 0.170(13) 0.075(7) 0.079(7) 0.028(6) -0.052(8) -0.016(8)
C7 0.091(3) 0.100(3) 0.088(3) 0.009(3) -0.040(3) -0.006(3)
C8 0.091(3) 0.100(3) 0.088(3) 0.009(3) -0.040(3) -0.006(3)
C9 0.091(3) 0.100(3) 0.088(3) 0.009(3) -0.040(3) -0.006(3)
C10 0.091(3) 0.100(3) 0.088(3) 0.009(3) -0.040(3) -0.006(3)
C11 0.091(3) 0.100(3) 0.088(3) 0.009(3) -0.040(3) -0.006(3)
C12 0.091(3) 0.100(3) 0.088(3) 0.009(3) -0.040(3) -0.006(3)
C13 0.043(3) 0.031(3) 0.046(4) 0.006(3) 0.001(3) -0.003(3)
C14 0.056(5) 0.051(4) 0.058(5) -0.004(3) 0.008(4) -0.004(4)
C15 0.045(4) 0.055(5) 0.088(7) 0.012(4) 0.009(4) 0.002(4)
C16 0.041(4) 0.074(6) 0.086(7) 0.022(5) -0.012(4) -0.007(4)
C17 0.064(5) 0.050(4) 0.064(5) 0.011(4) -0.022(4) -0.006(4)
C18 0.053(4) 0.036(4) 0.047(4) 0.007(3) 0.001(3) 0.001(3)
C19 0.044(4) 0.045(4) 0.042(3) 0.006(3) 0.003(3) 0.007(3)
C20 0.061(5) 0.052(4) 0.048(4) 0.008(3) 0.000(3) 0.005(4)
C21 0.083(6) 0.067(6) 0.045(4) 0.017(4) 0.001(4) 0.019(5)
C22 0.083(6) 0.054(5) 0.069(6) 0.024(4) 0.008(5) -0.002(4)
C23 0.086(6) 0.043(4) 0.071(6) 0.013(4) 0.004(5) -0.001(4)
C24 0.051(4) 0.044(4) 0.049(4) 0.002(3) 0.003(3) 0.002(3)
C25 0.052(4) 0.039(4) 0.051(4) -0.007(3) 0.011(3) -0.005(3)
C26 0.045(4) 0.038(4) 0.049(4) -0.003(3) 0.004(3) -0.001(3)
C27 0.049(4) 0.051(4) 0.056(4) -0.004(3) 0.011(3) 0.001(3)
C28 0.050(5) 0.095(7) 0.084(6) -0.003(6) 0.006(5) 0.000(5)
C29 0.073(6) 0.087(7) 0.082(7) 0.031(5) 0.038(5) 0.006(5)
C30 0.090(7) 0.070(6) 0.112(9) -0.027(6) 0.044(7) 0.001(6)
C31 0.079(3) 0.091(3) 0.125(4) -0.045(3) 0.035(3) -0.014(2)
C32 0.079(3) 0.091(3) 0.125(4) -0.045(3) 0.035(3) -0.014(2)
C33 0.079(3) 0.091(3) 0.125(4) -0.045(3) 0.035(3) -0.014(2)
C34 0.079(3) 0.091(3) 0.125(4) -0.045(3) 0.035(3) -0.014(2)
C35 0.079(3) 0.091(3) 0.125(4) -0.045(3) 0.035(3) -0.014(2)
C36 0.079(3) 0.091(3) 0.125(4) -0.045(3) 0.035(3) -0.014(2)
C37 0.052(5) 0.067(6) 0.103(7) -0.042(5) 0.033(5) -0.029(4)
C38 0.047(4) 0.075(6) 0.077(6) -0.031(5) 0.009(4) -0.006(4)
C39 0.040(4) 0.134(11) 0.095(8) -0.077(8) 0.002(5) -0.002(5)
C40 0.075(7) 0.075(7) 0.139(11) -0.062(8) 0.026(7) -0.015(6)
C41 0.106(9) 0.064(7) 0.148(12) -0.047(7) 0.059(8) -0.026(6)
C42 0.090(7) 0.057(6) 0.123(9) -0.029(6) 0.059(7) -0.017(5)
C43 0.086(3) 0.159(5) 0.115(4) -0.075(4) 0.054(3) -0.071(3)
C44 0.086(3) 0.159(5) 0.115(4) -0.075(4) 0.054(3) -0.071(3)
C45 0.086(3) 0.159(5) 0.115(4) -0.075(4) 0.054(3) -0.071(3)
C46 0.086(3) 0.159(5) 0.115(4) -0.075(4) 0.054(3) -0.071(3)
C47 0.086(3) 0.159(5) 0.115(4) -0.075(4) 0.054(3) -0.071(3)
C48 0.086(3) 0.159(5) 0.115(4) -0.075(4) 0.054(3) -0.071(3)
C49 0.055(5) 0.052(5) 0.101(7) -0.016(5) 0.018(5) 0.001(4)
C50 0.080(7) 0.058(6) 0.127(10) -0.004(6) 0.037(6) -0.001(5)
C51 0.092(8) 0.066(7) 0.118(10) -0.008(6) 0.034(7) -0.009(5)
C52 0.132(11) 0.090(9) 0.127(11) 0.023(8) 0.046(9) -0.012(8)
C53 0.090(7) 0.032(4) 0.142(10) -0.009(5) 0.054(7) 0.008(4)
C54 0.082(7) 0.052(5) 0.138(10) -0.006(6) 0.047(7) 0.003(5)
C55 0.099(8) 0.062(6) 0.158(13) -0.013(7) 0.069(9) 0.001(6)
C56 0.197(17) 0.076(9) 0.207(18) -0.007(10) 0.132(15) -0.018(10)
C57 0.053(5) 0.063(6) 0.154(11) -0.014(7) 0.012(6) 0.012(5)
C58 0.053(5) 0.072(6) 0.133(10) -0.013(6) -0.010(6) 0.014(5)
C59 0.059(7) 0.115(11) 0.146(12) -0.018(10) -0.026(7) 0.015(6)
C60 0.108(11) 0.132(13) 0.178(17) -0.044(12) -0.052(11) 0.063(10)
C61 0.053(5) 0.050(5) 0.113(8) -0.025(5) 0.011(5) 0.007(4)
C62 0.063(5) 0.063(6) 0.100(7) -0.028(5) 0.010(5) 0.003(4)
C63 0.081(7) 0.094(8) 0.086(7) -0.009(6) 0.015(6) 0.017(6)
C64 0.111(11) 0.156(14) 0.096(9) -0.003(9) 0.004(8) 0.008(10)
C65 0.097(7) 0.085(7) 0.062(5) -0.008(5) -0.019(5) 0.030(6)
C66 0.192(16) 0.114(10) 0.070(7) -0.023(7) -0.024(8) 0.063(11)
C67 0.189(17) 0.103(10) 0.074(8) -0.006(7) 0.014(9) 0.068(11)
C68 0.21(2) 0.152(16) 0.124(14) 0.025(12) 0.037(14) 0.091(16)
C69 0.122(5) 0.106(5) 0.123(6) 0.006(4) -0.061(5) -0.023(4)
C70 0.122(5) 0.106(5) 0.123(6) 0.006(4) -0.061(5) -0.023(4)
C71 0.122(5) 0.106(5) 0.123(6) 0.006(4) -0.061(5) -0.023(4)
C72 0.122(5) 0.106(5) 0.123(6) 0.006(4) -0.061(5) -0.023(4)
C73 0.079(6) 0.074(6) 0.066(5) -0.021(5) -0.019(5) 0.012(5)
C74 0.075(6) 0.094(8) 0.087(7) -0.001(6) -0.016(5) 0.015(6)
C75 0.070(6) 0.079(7) 0.092(7) 0.003(6) -0.008(5) 0.019(5)
C76 0.100(9) 0.074(7) 0.112(10) -0.004(6) 0.008(7) 0.010(6)
C77 0.201(10) 0.177(10) 0.113(7) -0.023(6) -0.070(7) 0.079(8)
C78 0.201(10) 0.177(10) 0.113(7) -0.023(6) -0.070(7) 0.079(8)
C79 0.201(10) 0.177(10) 0.113(7) -0.023(6) -0.070(7) 0.079(8)
C80 0.201(10) 0.177(10) 0.113(7) -0.023(6) -0.070(7) 0.079(8)
F14 0.064(3) 0.079(3) 0.063(3) -0.020(2) 0.025(2) -0.003(2)
F15 0.051(3) 0.102(4) 0.130(5) -0.011(4) 0.032(3) 0.011(3)
F16 0.052(3) 0.113(5) 0.135(6) 0.023(4) -0.029(3) -0.012(3)
F17 0.086(4) 0.081(4) 0.067(3) 0.004(3) -0.032(3) -0.017(3)
F18 0.066(3) 0.067(3) 0.047(2) -0.012(2) 0.002(2) -0.002(2)
F20 0.096(4) 0.062(3) 0.045(2) -0.001(2) 0.003(2) 0.000(3)
F21 0.135(5) 0.104(4) 0.042(3) 0.025(3) -0.006(3) 0.008(4)
F22 0.151(6) 0.078(4) 0.095(5) 0.052(4) -0.002(4) 0.001(4)
F23 0.118(5) 0.038(3) 0.107(4) 0.012(3) -0.014(4) -0.009(3)
F24 0.066(3) 0.043(2) 0.058(3) -0.0020(19) -0.004(2) 0.004(2)
F38 0.070(3) 0.105(5) 0.062(3) -0.025(3) -0.006(3) 0.005(3)
F39 0.070(4) 0.158(6) 0.088(4) -0.074(4) -0.010(3) 0.025(4)
F40 0.093(5) 0.106(5) 0.213(9) -0.111(6) 0.028(5) -0.012(4)
F41 0.211(10) 0.053(4) 0.230(10) -0.038(5) 0.124(8) -0.025(5)
F42 0.194(8) 0.056(3) 0.123(6) -0.003(3) 0.097(6) -0.020(4)
F44 0.101(3) 0.309(6) 0.128(3) -0.067(4) 0.050(2) -0.086(3)
F45 0.101(3) 0.309(6) 0.128(3) -0.067(4) 0.050(2) -0.086(3)
F46 0.101(3) 0.309(6) 0.128(3) -0.067(4) 0.050(2) -0.086(3)
F47 0.101(3) 0.309(6) 0.128(3) -0.067(4) 0.050(2) -0.086(3)
F48 0.101(3) 0.309(6) 0.128(3) -0.067(4) 0.050(2) -0.086(3)
N1 0.053(4) 0.049(4) 0.111(6) -0.013(4) 0.017(4) 0.005(3)
N2 0.097(6) 0.079(5) 0.061(4) -0.018(4) -0.038(4) 0.024(4)
O1 0.49(5) 0.23(3) 1.8(2) -0.49(7) -0.46(9) 0.12(3)

loop_
_atom_type_symbol
_atom_type_description
_atom_type_scat_dispersion_real
_atom_type_scat_dispersion_imag
_atom_type_scat_source
C C 0.0033 0.0016 'International Tables Vol C Tables 4.2.6.8 and 6.1.1.4'
H H 0 0 'International Tables Vol C Tables 4.2.6.8 and 6.1.1.4'
Cd Cd -0.8075 1.2024 'International Tables Vol C Tables 4.2.6.8 and 6.1.1.4'
F F 0.0171 0.0103 'International Tables Vol C Tables 4.2.6.8 and 6.1.1.4'
N N 0.0061 0.0033 'International Tables Vol C Tables 4.2.6.8 and 6.1.1.4'
Pt Pt -1.7033 8.3905 'International Tables Vol C Tables 4.2.6.8 and 6.1.1.4'
O O 0.0106 0.006 'International Tables Vol C Tables 4.2.6.8 and 6.1.1.4'

loop_
_geom_angle_atom_site_label_1
_geom_angle_atom_site_label_2
_geom_angle_atom_site_label_3
_geom_angle
C1 Pt1 C7 95.1(4)
C1 Pt1 C13 85.7(3)
C7 Pt1 C13 171.6(4)
C1 Pt1 C19 173.8(3)
C7 Pt1 C19 89.2(4)
C13 Pt1 C19 90.7(3)
C1 Pt1 Cd1 48.09(19)
C7 Pt1 Cd1 49.3(3)
C13 Pt1 Cd1 128.58(17)
C19 Pt1 Cd1 137.2(2)
C31 Pt2 C25 94.5(4)
C31 Pt2 C37 177.4(5)
C25 Pt2 C37 87.3(3)
C31 Pt2 C43 86.5(5)
C25 Pt2 C43 178.7(4)
C37 Pt2 C43 91.7(4)
C31 Pt2 Cd1 47.6(3)
C25 Pt2 Cd1 47.7(2)
C37 Pt2 Cd1 133.8(2)
C43 Pt2 Cd1 133.1(4)
C1 Cd1 C31 130.5(4)
C1 Cd1 C25 124.0(3)
C31 Cd1 C25 77.3(3)
C1 Cd1 C7 76.8(3)
C31 Cd1 C7 125.5(5)
C25 Cd1 C7 131.3(4)
C1 Cd1 C8 105.2(3)
C31 Cd1 C8 104.4(5)
C25 Cd1 C8 112.9(3)
C7 Cd1 C8 28.5(3)
C1 Cd1 C26 102.9(2)
C31 Cd1 C26 104.8(3)
C25 Cd1 C26 27.6(2)
C7 Cd1 C26 113.6(4)
C8 Cd1 C26 107.5(3)
C1 Cd1 C32 110.5(3)
C31 Cd1 C32 27.1(3)
C25 Cd1 C32 104.2(3)
C7 Cd1 C32 107.7(4)
C8 Cd1 C32 96.7(5)
C26 Cd1 C32 131.5(3)
C1 Cd1 C2 27.6(2)
C31 Cd1 C2 108.3(4)
C25 Cd1 C2 107.8(2)
C7 Cd1 C2 103.9(3)
C8 Cd1 C2 132.0(3)
C26 Cd1 C2 96.9(2)
C32 Cd1 C2 96.8(3)
C1 Cd1 Pt1 39.08(17)
C31 Cd1 Pt1 150.4(3)
C25 Cd1 Pt1 132.29(17)
C7 Cd1 Pt1 39.4(2)
C8 Cd1 Pt1 67.4(3)
C26 Cd1 Pt1 104.75(15)
C32 Cd1 Pt1 123.4(2)
C2 Cd1 Pt1 66.71(14)
C1 Cd1 Pt2 146.16(17)
C31 Cd1 Pt2 38.9(3)
C25 Cd1 Pt2 39.07(17)
C7 Cd1 Pt2 137.0(2)
C8 Cd1 Pt2 108.6(3)
C26 Cd1 Pt2 66.62(15)
C32 Cd1 Pt2 66.0(2)
C2 Cd1 Pt2 118.96(14)
Pt1 Cd1 Pt2 169.523(19)
C2 C1 Pt1 176.9(6)
C2 C1 Cd1 89.5(5)
Pt1 C1 Cd1 92.8(3)
C1 C2 C3 168.4(7)
C1 C2 Cd1 62.9(4)
C3 C2 Cd1 128.3(5)
C2 C3 C5 112.7(7)
C2 C3 C6 108.3(7)
C5 C3 C6 110.1(9)
C2 C3 C4 108.8(7)
C5 C3 C4 108.3(8)
C6 C3 C4 108.5(9)
C3 C4 H4A 109.5
C3 C4 H4B 109.5
H4A C4 H4B 109.5
C3 C4 H4C 109.5
H4A C4 H4C 109.5
H4B C4 H4C 109.5
C3 C5 H5A 109.5
C3 C5 H5B 109.5
H5A C5 H5B 109.5
C3 C5 H5C 109.5
H5A C5 H5C 109.5
H5B C5 H5C 109.5
C3 C6 H6A 109.5
C3 C6 H6B 109.5
H6A C6 H6B 109.5
C3 C6 H6C 109.5
H6A C6 H6C 109.5
H6B C6 H6C 109.5
C8 C7 Pt1 167.1(12)
C8 C7 Cd1 83.9(8)
Pt1 C7 Cd1 91.3(4)
C7 C8 C9 167.9(13)
C7 C8 Cd1 67.6(7)
C9 C8 Cd1 123.6(8)
C12 C9 C10 119.7(11)
C12 C9 C8 110.8(10)
C10 C9 C8 109.6(10)
C12 C9 C11 110.5(10)
C10 C9 C11 92.3(10)
C8 C9 C11 112.8(10)
C9 C10 H10A 109.5
C9 C10 H10B 109.5
H10A C10 H10B 109.5
C9 C10 H10C 109.5
H10A C10 H10C 109.5
H10B C10 H10C 109.5
C9 C11 H11A 109.5
C9 C11 H11B 109.5
H11A C11 H11B 109.5
C9 C11 H11C 109.5
H11A C11 H11C 109.5
H11B C11 H11C 109.5
C9 C12 H12A 109.5
C9 C12 H12B 109.5
H12A C12 H12B 109.5
C9 C12 H12C 109.5
H12A C12 H12C 109.5
H12B C12 H12C 109.5
C14 C13 C18 114.3(7)
C14 C13 Pt1 120.8(6)
C18 C13 Pt1 124.6(5)
F14 C14 C13 120.6(7)
F14 C14 C15 116.1(8)
C13 C14 C15 123.2(8)
C16 C15 F15 119.3(9)
C16 C15 C14 120.5(8)
F15 C15 C14 120.2(9)
C15 C16 F16 121.7(9)
C15 C16 C17 118.9(8)
F16 C16 C17 119.4(9)
F17 C17 C18 121.4(8)
F17 C17 C16 119.9(8)
C18 C17 C16 118.7(8)
F18 C18 C17 115.5(7)
F18 C18 C13 120.1(6)
C17 C18 C13 124.3(7)
C20 C19 C24 113.0(7)
C20 C19 Pt1 125.9(6)
C24 C19 Pt1 121.1(5)
F20 C20 C19 120.5(7)
F20 C20 C21 115.5(7)
C19 C20 C21 124.0(8)
C22 C21 F21 119.1(8)
C22 C21 C20 120.8(8)
F21 C21 C20 120.0(9)
F22 C22 C21 122.4(9)
F22 C22 C23 120.3(9)
C21 C22 C23 117.3(8)
F23 C23 C24 121.5(8)
F23 C23 C22 118.3(7)
C24 C23 C22 120.1(8)
F24 C24 C23 115.5(7)
F24 C24 C19 119.7(6)
C23 C24 C19 124.7(8)
C26 C25 Pt2 175.7(7)
C26 C25 Cd1 86.2(5)
Pt2 C25 Cd1 93.2(3)
C25 C26 C27 167.3(7)
C25 C26 Cd1 66.2(5)
C27 C26 Cd1 125.9(5)
C26 C27 C30 108.0(7)
C26 C27 C28 111.2(7)
C30 C27 C28 111.9(8)
C26 C27 C29 108.9(7)
C30 C27 C29 108.9(8)
C28 C27 C29 107.8(8)
C27 C28 H28A 109.5
C27 C28 H28B 109.5
H28A C28 H28B 109.5
C27 C28 H28C 109.5
H28A C28 H28C 109.5
H28B C28 H28C 109.5
C27 C29 H29A 109.5
C27 C29 H29B 109.5
H29A C29 H29B 109.5
C27 C29 H29C 109.5
H29A C29 H29C 109.5
H29B C29 H29C 109.5
C27 C30 H30A 109.5
C27 C30 H30B 109.5
H30A C30 H30B 109.5
C27 C30 H30C 109.5
H30A C30 H30C 109.5
H30B C30 H30C 109.5
C32 C31 Pt2 177.9(14)
C32 C31 Cd1 87.6(8)
Pt2 C31 Cd1 93.4(4)
C31 C32 C33 167.7(12)
C31 C32 Cd1 65.3(7)
C33 C32 Cd1 126.8(8)
C34 C33 C32 111.8(10)
C34 C33 C35 107.7(11)
C32 C33 C35 107.6(10)
C34 C33 C36 123.0(11)
C32 C33 C36 107.9(11)
C35 C33 C36 97.0(8)
C33 C34 H34A 109.5
C33 C34 H34B 109.5
H34A C34 H34B 109.5
C33 C34 H34C 109.5
H34A C34 H34C 109.5
H34B C34 H34C 109.5
C33 C35 H35A 109.5
C33 C35 H35B 109.5
H35A C35 H35B 109.5
C33 C35 H35C 109.5
H35A C35 H35C 109.5
H35B C35 H35C 109.5
C33 C36 H36A 109.5
C33 C36 H36B 109.5
H36A C36 H36B 109.5
C33 C36 H36C 109.5
H36A C36 H36C 109.5
H36B C36 H36C 109.5
C38 C37 C42 113.8(9)
C38 C37 Pt2 123.9(8)
C42 C37 Pt2 122.1(8)
F38 C38 C37 120.0(8)
F38 C38 C39 116.3(10)
C37 C38 C39 123.7(12)
F39 C39 C40 120.8(10)
F39 C39 C38 119.5(13)
C40 C39 C38 119.7(11)
F40 C40 C39 120.3(12)
F40 C40 C41 119.9(13)
C39 C40 C41 119.9(9)
F41 C41 C40 119.8(10)
F41 C41 C42 121.8(13)
C40 C41 C42 118.4(13)
F42 C42 C41 114.9(11)
F42 C42 C37 120.6(8)
C41 C42 C37 124.6(12)
C48 C43 C44 119.1(10)
C48 C43 Pt2 124.9(11)
C44 C43 Pt2 116.0(10)
F44 C44 C45 124.2(13)
F44 C44 C43 122.7(10)
C45 C44 C43 111.9(14)
C46 C45 C44 125.9(13)
C46 C45 F45 118.9(10)
C44 C45 F45 114.7(14)
C45 C46 C47 120.0(10)
C45 C46 F46 121.3(12)
C47 C46 F46 118.5(13)
F47 C47 C48 123.1(13)
F47 C47 C46 117.1(10)
C48 C47 C46 119.2(14)
C43 C48 C47 123.5(15)
C43 C48 F48 119.9(10)
C47 C48 F48 116.5(14)
C50 C49 N1 116.2(8)
C50 C49 H49A 108.2
N1 C49 H49A 108.2
C50 C49 H49B 108.2
N1 C49 H49B 108.2
H49A C49 H49B 107.4
C49 C50 C51 111.7(9)
C49 C50 H50A 109.3
C51 C50 H50A 109.3
C49 C50 H50B 109.3
C51 C50 H50B 109.3
H50A C50 H50B 107.9
C52 C51 C50 114.3(10)
C52 C51 H51A 108.7
C50 C51 H51A 108.7
C52 C51 H51B 108.7
C50 C51 H51B 108.7
H51A C51 H51B 107.6
C51 C52 H52A 109.5
C51 C52 H52B 109.5
H52A C52 H52B 109.5
C51 C52 H52C 109.5
H52A C52 H52C 109.5
H52B C52 H52C 109.5
C54 C53 N1 117.2(7)
C54 C53 H53A 108
N1 C53 H53A 108
C54 C53 H53B 108
N1 C53 H53B 108
H53A C53 H53B 107.3
C53 C54 C55 108.6(8)
C53 C54 H54A 110
C55 C54 H54A 110
C53 C54 H54B 110
C55 C54 H54B 110
H54A C54 H54B 108.3
C56 C55 C54 114.8(9)
C56 C55 H55A 108.6
C54 C55 H55A 108.6
C56 C55 H55B 108.6
C54 C55 H55B 108.6
H55A C55 H55B 107.5
C55 C56 H56A 109.5
C55 C56 H56B 109.5
H56A C56 H56B 109.5
C55 C56 H56C 109.5
H56A C56 H56C 109.5
H56B C56 H56C 109.5
N1 C57 C58 117.7(8)
N1 C57 H57A 107.9
C58 C57 H57A 107.9
N1 C57 H57B 107.9
C58 C57 H57B 107.9
H57A C57 H57B 107.2
C57 C58 C59 111.6(10)
C57 C58 H58A 109.3
C59 C58 H58A 109.3
C57 C58 H58B 109.3
C59 C58 H58B 109.3
H58A C58 H58B 108
C60 C59 C58 115.6(11)
C60 C59 H59A 108.4
C58 C59 H59A 108.4
C60 C59 H59B 108.4
C58 C59 H59B 108.4
H59A C59 H59B 107.4
C59 C60 H60A 109.5
C59 C60 H60B 109.5
H60A C60 H60B 109.5
C59 C60 H60C 109.5
H60A C60 H60C 109.5
H60B C60 H60C 109.5
C62 C61 N1 116.9(8)
C62 C61 H61A 108.1
N1 C61 H61A 108.1
C62 C61 H61B 108.1
N1 C61 H61B 108.1
H61A C61 H61B 107.3
C61 C62 C63 110.9(9)
C61 C62 H62A 109.5
C63 C62 H62A 109.5
C61 C62 H62B 109.5
C63 C62 H62B 109.5
H62A C62 H62B 108
C64 C63 C62 112.8(11)
C64 C63 H63A 109
C62 C63 H63A 109
C64 C63 H63B 109
C62 C63 H63B 109
H63A C63 H63B 107.8
C63 C64 H64A 109.5
C63 C64 H64B 109.5
H64A C64 H64B 109.5
C63 C64 H64C 109.5
H64A C64 H64C 109.5
H64B C64 H64C 109.5
C66 C65 N2 115.8(9)
C66 C65 H65A 108.3
N2 C65 H65A 108.3
C66 C65 H65B 108.3
N2 C65 H65B 108.3
H65A C65 H65B 107.4
C65 C66 C67 109.0(12)
C65 C66 H66A 109.9
C67 C66 H66A 109.9
C65 C66 H66B 109.9
C67 C66 H66B 109.9
H66A C66 H66B 108.3
C68 C67 C66 115.7(14)
C68 C67 H67A 108.4
C66 C67 H67A 108.4
C68 C67 H67B 108.4
C66 C67 H67B 108.4
H67A C67 H67B 107.4
C67 C68 H68A 109.5
C67 C68 H68B 109.5
H68A C68 H68B 109.5
C67 C68 H68C 109.5
H68A C68 H68C 109.5
H68B C68 H68C 109.5
N2 C69 C70 117.9(9)
N2 C69 H69A 107.8
C70 C69 H69A 107.8
N2 C69 H69B 107.8
C70 C69 H69B 107.8
H69A C69 H69B 107.2
C71 C70 C69 111.3(10)
C71 C70 H70A 109.4
C69 C70 H70A 109.4
C71 C70 H70B 109.4
C69 C70 H70B 109.4
H70A C70 H70B 108
C70 C71 C72 112.8(11)
C70 C71 H71A 109
C72 C71 H71A 109
C70 C71 H71B 109
C72 C71 H71B 109
H71A C71 H71B 107.8
C71 C72 H72A 109.5
C71 C72 H72B 109.5
H72A C72 H72B 109.5
C71 C72 H72C 109.5
H72A C72 H72C 109.5
H72B C72 H72C 109.5
N2 C73 C74 115.5(8)
N2 C73 H73A 108.4
C74 C73 H73A 108.4
N2 C73 H73B 108.4
C74 C73 H73B 108.4
H73A C73 H73B 107.5
C73 C74 C75 109.5(8)
C73 C74 H74A 109.8
C75 C74 H74A 109.8
C73 C74 H74B 109.8
C75 C74 H74B 109.8
H74A C74 H74B 108.2
C76 C75 C74 111.2(9)
C76 C75 H75A 109.4
C74 C75 H75A 109.4
C76 C75 H75B 109.4
C74 C75 H75B 109.4
H75A C75 H75B 108
C75 C76 H76A 109.5
C75 C76 H76B 109.5
H76A C76 H76B 109.5
C75 C76 H76C 109.5
H76A C76 H76C 109.5
H76B C76 H76C 109.5
N2 C77 C78 116.8(14)
N2 C77 H77A 108.1
C78 C77 H77A 108.1
N2 C77 H77B 108.1
C78 C77 H77B 108.1
H77A C77 H77B 107.3
C77 C78 C79 120.9(16)
C77 C78 H78A 107.1
C79 C78 H78A 107.1
C77 C78 H78B 107.1
C79 C78 H78B 107.1
H78A C78 H78B 106.8
C80 C79 C78 104.6(15)
C80 C79 H79A 110.8
C78 C79 H79A 110.8
C80 C79 H79B 110.8
C78 C79 H79B 110.8
H79A C79 H79B 108.9
C79 C80 H80A 109.5
C79 C80 H80B 109.5
H80A C80 H80B 109.5
C79 C80 H80C 109.5
H80A C80 H80C 109.5
H80B C80 H80C 109.5
C57 N1 C61 110.4(7)
C57 N1 C53 109.3(8)
C61 N1 C53 110.4(8)
C57 N1 C49 110.5(9)
C61 N1 C49 108.6(7)
C53 N1 C49 107.6(7)
C69 N2 C77 105.2(11)
C69 N2 C73 112.9(10)
C77 N2 C73 112.7(10)
C69 N2 C65 110.5(9)
C77 N2 C65 110.6(11)
C73 N2 C65 105.1(7)

loop_
_geom_bond_atom_site_label_1
_geom_bond_atom_site_label_2
_geom_bond_distance
Pt1 C1 2.004(7)
Pt1 C7 2.015(11)
Pt1 C13 2.054(7)
Pt1 C19 2.055(7)
Pt1 Cd1 3.1748(5)
Pt2 C31 2.018(11)
Pt2 C25 2.024(7)
Pt2 C37 2.056(8)
Pt2 C43 2.064(10)
Pt2 Cd1 3.2063(5)
Cd1 C1 2.365(7)
Cd1 C31 2.374(11)
Cd1 C25 2.377(7)
Cd1 C7 2.407(12)
Cd1 C8 2.589(11)
Cd1 C26 2.591(7)
Cd1 C32 2.610(11)
Cd1 C2 2.657(7)
C1 C2 1.233(9)
C2 C3 1.472(10)
C3 C5 1.503(12)
C3 C6 1.555(14)
C3 C4 1.556(14)
C4 H4A 0.96
C4 H4B 0.96
C4 H4C 0.96
C5 H5A 0.96
C5 H5B 0.96
C5 H5C 0.96
C6 H6A 0.96
C6 H6B 0.96
C6 H6C 0.96
C7 C8 1.241(14)
C8 C9 1.475(14)
C9 C12 1.455(15)
C9 C10 1.462(17)
C9 C11 1.523(17)
C10 H10A 0.96
C10 H10B 0.96
C10 H10C 0.96
C11 H11A 0.96
C11 H11B 0.96
C11 H11C 0.96
C12 H12A 0.96
C12 H12B 0.96
C12 H12C 0.96
C13 C14 1.370(11)
C13 C18 1.382(10)
C14 F14 1.364(9)
C14 C15 1.391(13)
C15 C16 1.342(14)
C15 F15 1.367(11)
C16 F16 1.360(9)
C16 C17 1.396(13)
C17 F17 1.347(9)
C17 C18 1.372(11)
C18 F18 1.357(8)
C19 C20 1.371(10)
C19 C24 1.402(10)
C20 F20 1.356(10)
C20 C21 1.398(11)
C21 C22 1.360(13)
C21 F21 1.365(10)
C22 F22 1.337(9)
C22 C23 1.395(13)
C23 F23 1.348(10)
C23 C24 1.362(11)
C24 F24 1.358(8)
C25 C26 1.203(10)
C26 C27 1.484(10)
C27 C30 1.504(12)
C27 C28 1.509(12)
C27 C29 1.524(12)
C28 H28A 0.96
C28 H28B 0.96
C28 H28C 0.96
C29 H29A 0.96
C29 H29B 0.96
C29 H29C 0.96
C30 H30A 0.96
C30 H30B 0.96
C30 H30C 0.96
C31 C32 1.190(14)
C32 C33 1.495(14)
C33 C34 1.488(15)
C33 C35 1.522(16)
C33 C36 1.550(18)
C34 H34A 0.96
C34 H34B 0.96
C34 H34C 0.96
C35 H35A 0.96
C35 H35B 0.96
C35 H35C 0.96
C36 H36A 0.96
C36 H36B 0.96
C36 H36C 0.96
C37 C38 1.394(14)
C37 C42 1.399(16)
C38 F38 1.332(12)
C38 C39 1.395(13)
C39 F39 1.340(13)
C39 C40 1.372(19)
C40 F40 1.350(11)
C40 C41 1.390(19)
C41 F41 1.348(16)
C41 C42 1.390(13)
C42 F42 1.350(14)
C43 C48 1.31(2)
C43 C44 1.54(2)
C44 F44 1.247(16)
C44 C45 1.376(14)
C45 C46 1.31(2)
C45 F45 1.393(16)
C46 C47 1.38(2)
C46 F46 1.397(12)
C47 F47 1.299(16)
C47 C48 1.351(14)
C48 F48 1.377(16)
C49 C50 1.463(14)
C49 N1 1.542(11)
C49 H49A 0.97
C49 H49B 0.97
C50 C51 1.565(14)
C50 H50A 0.97
C50 H50B 0.97
C51 C52 1.514(17)
C51 H51A 0.97
C51 H51B 0.97
C52 H52A 0.96
C52 H52B 0.96
C52 H52C 0.96
C53 C54 1.492(13)
C53 N1 1.541(12)
C53 H53A 0.97
C53 H53B 0.97
C54 C55 1.530(14)
C54 H54A 0.97
C54 H54B 0.97
C55 C56 1.485(16)
C55 H55A 0.97
C55 H55B 0.97
C56 H56A 0.96
C56 H56B 0.96
C56 H56C 0.96
C57 N1 1.494(14)
C57 C58 1.499(16)
C57 H57A 0.97
C57 H57B 0.97
C58 C59 1.550(16)
C58 H58A 0.97
C58 H58B 0.97
C59 C60 1.39(2)
C59 H59A 0.97
C59 H59B 0.97
C60 H60A 0.96
C60 H60B 0.96
C60 H60C 0.96
C61 C62 1.493(14)
C61 N1 1.526(12)
C61 H61A 0.97
C61 H61B 0.97
C62 C63 1.515(15)
C62 H62A 0.97
C62 H62B 0.97
C63 C64 1.490(17)
C63 H63A 0.97
C63 H63B 0.97
C64 H64A 0.96
C64 H64B 0.96
C64 H64C 0.96
C65 C66 1.485(15)
C65 N2 1.565(12)
C65 H65A 0.97
C65 H65B 0.97
C66 C67 1.57(2)
C66 H66A 0.97
C66 H66B 0.97
C67 C68 1.37(2)
C67 H67A 0.97
C67 H67B 0.97
C68 H68A 0.96
C68 H68B 0.96
C68 H68C 0.96
C69 N2 1.486(15)
C69 C70 1.555(19)
C69 H69A 0.97
C69 H69B 0.97
C70 C71 1.473(18)
C70 H70A 0.97
C70 H70B 0.97
C71 C72 1.484(18)
C71 H71A 0.97
C71 H71B 0.97
C72 H72A 0.96
C72 H72B 0.96
C72 H72C 0.96
C73 N2 1.537(11)
C73 C74 1.543(13)
C73 H73A 0.97
C73 H73B 0.97
C74 C75 1.545(15)
C74 H74A 0.97
C74 H74B 0.97
C75 C76 1.513(15)
C75 H75A 0.97
C75 H75B 0.97
C76 H76A 0.96
C76 H76B 0.96
C76 H76C 0.96
C77 N2 1.490(18)
C77 C78 1.53(3)
C77 H77A 0.97
C77 H77B 0.97
C78 C79 1.66(2)
C78 H78A 0.97
C78 H78B 0.97
C79 C80 1.29(2)
C79 H79A 0.97
C79 H79B 0.97
C80 H80A 0.96
C80 H80B 0.96
C80 H80C 0.96
